data_4513909
loop_
_publ_author_name
'Schl\"uter, Torben'
'Ziyaei Halimehjani, Azim'
'Wachtendorf, Daniel'
'Schmidtmann, Marc'
'Martens, J\"urgen'

_publ_section_title
;
 Four-Component Reaction for the Synthesis of Dithiocarbamates Starting
 from Cyclic Imines.
;
_journal_issue 8
_journal_name_full 'ACS combinatorial science'
_journal_page_first 456
_journal_page_last 460
_journal_paper_doi 10.1021/acscombsci.6b00029
_journal_volume 18
_journal_year 2016
_chemical_formula_structural C17H24N2OS3
_chemical_formula_sum 'C17 H24 N2 O S3'
_chemical_formula_weight 368.56
_space_group_crystal_system monoclinic
_space_group_IT_number 14
_space_group_name_Hall '-P 2ybc'
_space_group_name_H-M_alt 'P 1 21/c 1'
_symmetry_space_group_name_Hall '-P 2ybc'
_symmetry_space_group_name_H-M 'P 1 21/c 1'
_atom_sites_solution_hydrogens difmap
_atom_sites_solution_primary direct
_atom_sites_solution_secondary difmap
_audit_creation_method SHELXL-2014/7
_cell_angle_alpha 90
_cell_angle_beta 98.6470(19)
_cell_angle_gamma 90
_cell_formula_units_Z 4
_cell_length_a 17.6665(7)
_cell_length_b 8.8044(3)
_cell_length_c 12.3437(5)
_cell_measurement_reflns_used 9637
_cell_measurement_temperature 100(2)
_cell_measurement_theta_max 36.33
_cell_measurement_theta_min 2.33
_cell_volume 1898.15(13)
_computing_cell_refinement 'Bruker SAINT V8.34A'
_computing_data_collection 'Bruker APEX2'
_computing_data_reduction 'Bruker SAINT V8.34A'
_computing_structure_refinement 'SHELXL-2014/7 (Sheldrick, 2014)'
_computing_structure_solution 'SHELXS-2013/1 (Sheldrick, 2013)'
_diffrn_ambient_temperature 100(2)
_diffrn_measured_fraction_theta_full 1.000
_diffrn_measured_fraction_theta_max 1.000
_diffrn_measurement_device_type 'Bruker APEX-II CCD'
_diffrn_measurement_method '\f and \w scans'
_diffrn_radiation_type MoK\a
_diffrn_radiation_wavelength 0.71073
_diffrn_reflns_av_R_equivalents 0.0210
_diffrn_reflns_av_unetI/netI 0.0104
_diffrn_reflns_Laue_measured_fraction_full 1.000
_diffrn_reflns_Laue_measured_fraction_max 1.000
_diffrn_reflns_limit_h_max 29
_diffrn_reflns_limit_h_min -29
_diffrn_reflns_limit_k_max 14
_diffrn_reflns_limit_k_min -14
_diffrn_reflns_limit_l_max 19
_diffrn_reflns_limit_l_min -20
_diffrn_reflns_number 96731
_diffrn_reflns_point_group_measured_fraction_full 1.000
_diffrn_reflns_point_group_measured_fraction_max 1.000
_diffrn_reflns_theta_full 25.242
_diffrn_reflns_theta_max 36.316
_diffrn_reflns_theta_min 2.332
_diffrn_source 'sealed tube'
_exptl_absorpt_coefficient_mu 0.396
_exptl_absorpt_correction_T_max 0.9478
_exptl_absorpt_correction_T_min 0.8634
_exptl_absorpt_correction_type numerical
_exptl_absorpt_process_details 'SADABS-2014/5 (Sheldrick)'
_exptl_crystal_colour colourless
_exptl_crystal_density_diffrn 1.290
_exptl_crystal_description block
_exptl_crystal_F_000 784
_exptl_crystal_size_max 0.420
_exptl_crystal_size_mid 0.360
_exptl_crystal_size_min 0.180
_refine_diff_density_max 0.575
_refine_diff_density_min -0.306
_refine_diff_density_rms 0.053
_refine_ls_extinction_method none
_refine_ls_goodness_of_fit_ref 1.005
_refine_ls_hydrogen_treatment mixed
_refine_ls_matrix_type full
_refine_ls_number_parameters 217
_refine_ls_number_reflns 9213
_refine_ls_number_restraints 0
_refine_ls_restrained_S_all 1.005
_refine_ls_R_factor_all 0.0321
_refine_ls_R_factor_gt 0.0282
_refine_ls_shift/su_max 0.002
_refine_ls_shift/su_mean 0.000
_refine_ls_structure_factor_coef Fsqd
_refine_ls_weighting_details 'w=1/[\s^2^(Fo^2^)+(0.0400P)^2^+0.6000P] where P=(Fo^2^+2Fc^2^)/3'
_refine_ls_weighting_scheme calc
_refine_ls_wR_factor_gt 0.0760
_refine_ls_wR_factor_ref 0.0787
_reflns_Friedel_coverage 0.000
_reflns_number_gt 8362
_reflns_number_total 9213
_reflns_threshold_expression 'I > 2\s(I)'
_cod_data_source_file co6b00029_si_001.cif
_cod_data_source_block tos1429
_cod_depositor_comments 'Adding full bibliography for 4513909.cif.'
_cod_database_code 4513909
_shelx_shelxl_version_number 2014/7
_shelx_space_group_comment
;
The symmetry employed for this shelxl refinement is uniquely defined
by the following loop, which should always be used as a source of
symmetry information in preference to the above space-group names.
They are only intended as comments.
;
_shelx_estimated_absorpt_t_min 0.851
_shelx_estimated_absorpt_t_max 0.932
_exptl_absorpt_special_details
;
 numerical absorption correction followed by correction based on
 symmetry-related measurements (multi-scan)
;

loop_
_space_group_symop_operation_xyz
'x, y, z'
'-x, y+1/2, -z+1/2'
'-x, -y, -z'
'x, -y-1/2, z-1/2'

loop_
_atom_site_label
_atom_site_type_symbol
_atom_site_fract_x
_atom_site_fract_y
_atom_site_fract_z
_atom_site_U_iso_or_equiv
_atom_site_adp_type
_atom_site_occupancy
_atom_site_site_symmetry_order
_atom_site_calc_flag
_atom_site_refinement_flags_posn
_atom_site_refinement_flags_adp
S1 S 0.44621(2) 0.50699(2) 0.62815(2) 0.02133(4) Uani 1 1 d . .
S2 S 0.28950(2) 0.46945(2) 0.42903(2) 0.01605(4) Uani 1 1 d . .
S3 S 0.18791(2) 0.74907(2) 0.37900(2) 0.02024(4) Uani 1 1 d . .
O1 O 0.23948(3) 0.29801(6) 0.74698(5) 0.02139(10) Uani 1 1 d . .
N1 N 0.30260(3) 0.45842(6) 0.64927(4) 0.01259(8) Uani 1 1 d . .
N2 N 0.18314(4) 0.49455(7) 0.26302(5) 0.01866(11) Uani 1 1 d . .
H2 H 0.1988(7) 0.4033(15) 0.2563(10) 0.028(3) Uiso 1 1 d . .
C1 C 0.30190(3) 0.56898(7) 0.56171(5) 0.01217(9) Uani 1 1 d . .
H1 H 0.2578 0.6399 0.5632 0.015 Uiso 1 1 calc R U
C2 C 0.37688(4) 0.65867(8) 0.58839(5) 0.01582(10) Uani 1 1 d . .
C3 C 0.36866(5) 0.76901(9) 0.68222(6) 0.02136(13) Uani 1 1 d . .
H3A H 0.3495 0.7140 0.7415 0.032 Uiso 1 1 calc R U
H3B H 0.3326 0.8499 0.6552 0.032 Uiso 1 1 calc R U
H3C H 0.4187 0.8136 0.7098 0.032 Uiso 1 1 calc R U
C4 C 0.39984(5) 0.74538(10) 0.49141(6) 0.02391(14) Uani 1 1 d . .
H4A H 0.4468 0.8031 0.5156 0.036 Uiso 1 1 calc R U
H4B H 0.3587 0.8154 0.4622 0.036 Uiso 1 1 calc R U
H4C H 0.4088 0.6734 0.4341 0.036 Uiso 1 1 calc R U
C5 C 0.37842(4) 0.38795(8) 0.69002(5) 0.01545(10) Uani 1 1 d . .
C6 C 0.39726(4) 0.39372(9) 0.81508(5) 0.02047(12) Uani 1 1 d . .
H6A H 0.4494 0.3560 0.8381 0.031 Uiso 1 1 calc R U
H6B H 0.3609 0.3301 0.8472 0.031 Uiso 1 1 calc R U
H6C H 0.3936 0.4988 0.8400 0.031 Uiso 1 1 calc R U
C7 C 0.38394(5) 0.22510(9) 0.64823(7) 0.02587(15) Uani 1 1 d . .
H7A H 0.3692 0.2232 0.5685 0.039 Uiso 1 1 calc R U
H7B H 0.3495 0.1593 0.6823 0.039 Uiso 1 1 calc R U
H7C H 0.4367 0.1886 0.6672 0.039 Uiso 1 1 calc R U
C8 C 0.23729(4) 0.40417(7) 0.68122(5) 0.01447(10) Uani 1 1 d . .
C9 C 0.16278(4) 0.48010(8) 0.63693(6) 0.01794(11) Uani 1 1 d . .
H9A H 0.1203 0.4226 0.6595 0.027 Uiso 1 1 calc R U
H9B H 0.1570 0.4834 0.5567 0.027 Uiso 1 1 calc R U
H9C H 0.1626 0.5838 0.6657 0.027 Uiso 1 1 calc R U
C10 C 0.21461(4) 0.57388(7) 0.34990(5) 0.01451(10) Uani 1 1 d . .
C11 C 0.12109(6) 0.55392(9) 0.18180(7) 0.0306(2) Uani 1 1 d . .
H11A H 0.1393 0.6444 0.1457 0.037 Uiso 1 1 calc R U
H11B H 0.0777 0.5854 0.2190 0.037 Uiso 1 1 calc R U
C12 C 0.09431(4) 0.43517(8) 0.09669(5) 0.01776(11) Uani 1 1 d . .
C13 C 0.02688(4) 0.35524(9) 0.10089(6) 0.02001(12) Uani 1 1 d . .
H13 H -0.0016 0.3735 0.1591 0.024 Uiso 1 1 calc R U
C14 C 0.00077(5) 0.24892(9) 0.02072(7) 0.02424(14) Uani 1 1 d . .
H14 H -0.0451 0.1942 0.0247 0.029 Uiso 1 1 calc R U
C15 C 0.04139(5) 0.22266(10) -0.06478(7) 0.02726(16) Uani 1 1 d . .
H15 H 0.0231 0.1508 -0.1200 0.033 Uiso 1 1 calc R U
C16 C 0.10871(6) 0.30111(10) -0.06992(6) 0.02751(16) Uani 1 1 d . .
H16 H 0.1367 0.2830 -0.1286 0.033 Uiso 1 1 calc R U
C17 C 0.13534(5) 0.40654(9) 0.01095(7) 0.02282(13) Uani 1 1 d . .
H17 H 0.1818 0.4593 0.0076 0.027 Uiso 1 1 calc R U

loop_
_atom_site_aniso_label
_atom_site_aniso_U_11
_atom_site_aniso_U_22
_atom_site_aniso_U_33
_atom_site_aniso_U_23
_atom_site_aniso_U_13
_atom_site_aniso_U_12
S1 0.01341(7) 0.03256(10) 0.01787(7) 0.00519(6) 0.00187(5) 0.00256(6)
S2 0.01862(7) 0.01729(7) 0.01071(6) -0.00296(5) -0.00280(5) 0.00629(5)
S3 0.02787(9) 0.01264(7) 0.01754(7) -0.00183(5) -0.00523(6) 0.00534(6)
O1 0.0254(2) 0.0179(2) 0.0198(2) 0.00625(18) -0.00013(18) -0.00668(19)
N1 0.0136(2) 0.0124(2) 0.01118(19) 0.00195(15) -0.00003(15) 0.00044(16)
N2 0.0241(3) 0.0126(2) 0.0158(2) -0.00180(17) -0.00817(19) 0.00383(19)
C1 0.0144(2) 0.0120(2) 0.0096(2) 0.00029(17) 0.00011(16) -0.00004(17)
C2 0.0163(2) 0.0191(3) 0.0115(2) 0.00205(19) 0.00048(18) -0.0036(2)
C3 0.0272(3) 0.0196(3) 0.0166(3) -0.0028(2) 0.0007(2) -0.0082(2)
C4 0.0228(3) 0.0319(4) 0.0167(3) 0.0077(3) 0.0020(2) -0.0082(3)
C5 0.0158(2) 0.0166(2) 0.0130(2) 0.00111(19) -0.00104(18) 0.00342(19)
C6 0.0219(3) 0.0251(3) 0.0127(2) 0.0032(2) -0.0028(2) 0.0010(2)
C7 0.0320(4) 0.0192(3) 0.0246(3) -0.0029(3) -0.0016(3) 0.0108(3)
C8 0.0168(2) 0.0126(2) 0.0134(2) -0.00027(18) 0.00032(18) -0.00320(19)
C9 0.0146(2) 0.0188(3) 0.0200(3) -0.0004(2) 0.0012(2) -0.0015(2)
C10 0.0174(2) 0.0129(2) 0.0121(2) 0.00027(18) -0.00157(18) 0.00128(19)
C11 0.0394(4) 0.0163(3) 0.0281(4) -0.0054(3) -0.0210(3) 0.0084(3)
C12 0.0213(3) 0.0144(2) 0.0148(2) 0.00003(19) -0.0063(2) 0.0023(2)
C13 0.0206(3) 0.0226(3) 0.0163(3) 0.0015(2) 0.0012(2) 0.0043(2)
C14 0.0182(3) 0.0221(3) 0.0295(4) 0.0008(3) -0.0057(3) -0.0010(2)
C15 0.0365(4) 0.0222(3) 0.0188(3) -0.0057(3) -0.0098(3) 0.0070(3)
C16 0.0387(4) 0.0281(4) 0.0169(3) 0.0036(3) 0.0081(3) 0.0130(3)
C17 0.0209(3) 0.0206(3) 0.0271(3) 0.0075(3) 0.0040(2) 0.0017(2)

loop_
_atom_type_symbol
_atom_type_description
_atom_type_scat_dispersion_real
_atom_type_scat_dispersion_imag
_atom_type_scat_source
C C 0.0033 0.0016 'International Tables Vol C Tables 4.2.6.8 and 6.1.1.4'
H H 0.0000 0.0000 'International Tables Vol C Tables 4.2.6.8 and 6.1.1.4'
N N 0.0061 0.0033 'International Tables Vol C Tables 4.2.6.8 and 6.1.1.4'
O O 0.0106 0.0060 'International Tables Vol C Tables 4.2.6.8 and 6.1.1.4'
S S 0.1246 0.1234 'International Tables Vol C Tables 4.2.6.8 and 6.1.1.4'

loop_
_geom_angle_atom_site_label_1
_geom_angle_atom_site_label_2
_geom_angle_atom_site_label_3
_geom_angle
C2 S1 C5 94.35(3)
C10 S2 C1 102.81(3)
C8 N1 C1 122.54(5)
C8 N1 C5 120.88(5)
C1 N1 C5 115.84(5)
C10 N2 C11 122.90(6)
C10 N2 H2 117.9(9)
C11 N2 H2 119.1(9)
N1 C1 C2 105.93(5)
N1 C1 S2 109.23(4)
C2 C1 S2 114.78(4)
N1 C1 H1 108.9
C2 C1 H1 108.9
S2 C1 H1 108.9
C4 C2 C1 114.33(5)
C4 C2 C3 109.99(6)
C1 C2 C3 108.12(6)
C4 C2 S1 109.25(5)
C1 C2 S1 101.74(4)
C3 C2 S1 113.28(5)
C2 C3 H3A 109.5
C2 C3 H3B 109.5
H3A C3 H3B 109.5
C2 C3 H3C 109.5
H3A C3 H3C 109.5
H3B C3 H3C 109.5
C2 C4 H4A 109.5
C2 C4 H4B 109.5
H4A C4 H4B 109.5
C2 C4 H4C 109.5
H4A C4 H4C 109.5
H4B C4 H4C 109.5
N1 C5 C6 111.97(5)
N1 C5 C7 112.01(6)
C6 C5 C7 110.83(6)
N1 C5 S1 103.31(4)
C6 C5 S1 110.06(5)
C7 C5 S1 108.35(5)
C5 C6 H6A 109.5
C5 C6 H6B 109.5
H6A C6 H6B 109.5
C5 C6 H6C 109.5
H6A C6 H6C 109.5
H6B C6 H6C 109.5
C5 C7 H7A 109.5
C5 C7 H7B 109.5
H7A C7 H7B 109.5
C5 C7 H7C 109.5
H7A C7 H7C 109.5
H7B C7 H7C 109.5
O1 C8 N1 120.80(6)
O1 C8 C9 120.97(6)
N1 C8 C9 118.20(6)
C8 C9 H9A 109.5
C8 C9 H9B 109.5
H9A C9 H9B 109.5
C8 C9 H9C 109.5
H9A C9 H9C 109.5
H9B C9 H9C 109.5
N2 C10 S3 124.19(5)
N2 C10 S2 110.97(5)
S3 C10 S2 124.84(4)
N2 C11 C12 110.70(6)
N2 C11 H11A 109.5
C12 C11 H11A 109.5
N2 C11 H11B 109.5
C12 C11 H11B 109.5
H11A C11 H11B 108.1
C13 C12 C17 118.89(7)
C13 C12 C11 120.39(8)
C17 C12 C11 120.70(8)
C14 C13 C12 120.57(7)
C14 C13 H13 119.7
C12 C13 H13 119.7
C15 C14 C13 120.11(8)
C15 C14 H14 119.9
C13 C14 H14 119.9
C14 C15 C16 119.98(7)
C14 C15 H15 120.0
C16 C15 H15 120.0
C15 C16 C17 119.97(7)
C15 C16 H16 120.0
C17 C16 H16 120.0
C16 C17 C12 120.48(7)
C16 C17 H17 119.8
C12 C17 H17 119.8

loop_
_geom_bond_atom_site_label_1
_geom_bond_atom_site_label_2
_geom_bond_distance
S1 C2 1.8285(7)
S1 C5 1.8415(7)
S2 C10 1.7779(6)
S2 C1 1.8412(6)
S3 C10 1.6678(7)
O1 C8 1.2347(8)
N1 C8 1.3608(8)
N1 C1 1.4532(8)
N1 C5 1.4931(8)
N2 C10 1.3297(8)
N2 C11 1.4661(9)
N2 H2 0.858(13)
C1 C2 1.5348(9)
C1 H1 1.0000
C2 C4 1.5252(10)
C2 C3 1.5352(10)
C3 H3A 0.9800
C3 H3B 0.9800
C3 H3C 0.9800
C4 H4A 0.9800
C4 H4B 0.9800
C4 H4C 0.9800
C5 C6 1.5302(9)
C5 C7 1.5318(10)
C6 H6A 0.9800
C6 H6B 0.9800
C6 H6C 0.9800
C7 H7A 0.9800
C7 H7B 0.9800
C7 H7C 0.9800
C8 C9 1.5041(10)
C9 H9A 0.9800
C9 H9B 0.9800
C9 H9C 0.9800
C11 C12 1.5070(10)
C11 H11A 0.9900
C11 H11B 0.9900
C12 C13 1.3911(11)
C12 C17 1.3928(11)
C13 C14 1.3897(11)
C13 H13 0.9500
C14 C15 1.3819(13)
C14 H14 0.9500
C15 C16 1.3849(15)
C15 H15 0.9500
C16 C17 1.3923(13)
C16 H16 0.9500
C17 H17 0.9500

loop_
_geom_hbond_atom_site_label_D
_geom_hbond_atom_site_label_H
_geom_hbond_atom_site_label_A
_geom_hbond_distance_DH
_geom_hbond_distance_HA
_geom_hbond_distance_DA
_geom_hbond_angle_DHA
_geom_hbond_site_symmetry_A
N2 H2 O1 0.858(13) 1.923(13) 2.7792(8) 176.5(13) 4_565

loop_
_geom_torsion_atom_site_label_1
_geom_torsion_atom_site_label_2
_geom_torsion_atom_site_label_3
_geom_torsion_atom_site_label_4
_geom_torsion
C8 N1 C1 C2 151.56(6)
C5 N1 C1 C2 -38.25(7)
C8 N1 C1 S2 -84.30(6)
C5 N1 C1 S2 85.89(5)
C10 S2 C1 N1 131.03(4)
C10 S2 C1 C2 -110.21(5)
N1 C1 C2 C4 161.80(6)
S2 C1 C2 C4 41.20(8)
N1 C1 C2 C3 -75.33(6)
S2 C1 C2 C3 164.07(5)
N1 C1 C2 S1 44.18(5)
S2 C1 C2 S1 -76.41(4)
C5 S1 C2 C4 -154.79(5)
C5 S1 C2 C1 -33.57(4)
C5 S1 C2 C3 82.23(5)
C8 N1 C5 C6 -59.21(8)
C1 N1 C5 C6 130.42(6)
C8 N1 C5 C7 66.00(8)
C1 N1 C5 C7 -104.36(7)
C8 N1 C5 S1 -177.61(5)
C1 N1 C5 S1 12.03(6)
C2 S1 C5 N1 13.86(4)
C2 S1 C5 C6 -105.85(5)
C2 S1 C5 C7 132.82(5)
C1 N1 C8 O1 171.68(6)
C5 N1 C8 O1 1.97(9)
C1 N1 C8 C9 -10.14(9)
C5 N1 C8 C9 -179.86(6)
C11 N2 C10 S3 0.52(12)
C11 N2 C10 S2 -178.58(7)
C1 S2 C10 N2 -162.32(5)
C1 S2 C10 S3 18.59(5)
C10 N2 C11 C12 -176.72(7)
N2 C11 C12 C13 102.29(9)
N2 C11 C12 C17 -79.52(10)
C17 C12 C13 C14 -0.18(10)
C11 C12 C13 C14 178.05(7)
C12 C13 C14 C15 -0.62(11)
C13 C14 C15 C16 0.76(12)
C14 C15 C16 C17 -0.11(12)
C15 C16 C17 C12 -0.70(12)
C13 C12 C17 C16 0.84(11)
C11 C12 C17 C16 -177.39(7)
